data_4123255
loop_
_publ_author_name
'Zeng, Rong'
'Dong, Guangbin'

_publ_section_title
;
 Rh-Catalyzed Decarbonylative Coupling with Alkynes via C-C Activation of
 Isatins.
;
_journal_issue 4
_journal_name_full 'Journal of the American Chemical Society'
_journal_page_first 1408
_journal_page_last 1411
_journal_paper_doi 10.1021/ja512306a
_journal_volume 137
_journal_year 2015
_chemical_formula_sum 'C21 H19 Cl3 N3 O2 Rh'
_chemical_formula_weight 554.65
_chemical_name_systematic
;
 ?
;
_space_group_crystal_system triclinic
_space_group_IT_number 2
_space_group_name_Hall '-P 1'
_space_group_name_H-M_alt 'P -1'
_symmetry_space_group_name_Hall '-P 1'
_symmetry_space_group_name_H-M 'P -1'
_atom_sites_solution_hydrogens geom
_audit_creation_method SHELXL-2013
_cell_angle_alpha 93.432(3)
_cell_angle_beta 98.034(4)
_cell_angle_gamma 102.618(5)
_cell_formula_units_Z 2
_cell_length_a 8.115(2)
_cell_length_b 10.156(3)
_cell_length_c 13.490(4)
_cell_measurement_temperature 100(2)
_cell_volume 1069.6(5)
_computing_structure_refinement 'SHELXL-2013 (Sheldrick, 2013)'
_diffrn_ambient_temperature 100(2)
_diffrn_measured_fraction_theta_full 0.999
_diffrn_measured_fraction_theta_max 0.997
_diffrn_radiation_type MoK\a
_diffrn_radiation_wavelength 0.71073
_diffrn_reflns_av_R_equivalents 0.0361
_diffrn_reflns_av_unetI/netI 0.0433
_diffrn_reflns_Laue_measured_fraction_full 0.999
_diffrn_reflns_Laue_measured_fraction_max 0.997
_diffrn_reflns_limit_h_max 10
_diffrn_reflns_limit_h_min -10
_diffrn_reflns_limit_k_max 11
_diffrn_reflns_limit_k_min -13
_diffrn_reflns_limit_l_max 17
_diffrn_reflns_limit_l_min -17
_diffrn_reflns_number 15305
_diffrn_reflns_point_group_measured_fraction_full 0.999
_diffrn_reflns_point_group_measured_fraction_max 0.997
_diffrn_reflns_theta_full 25.242
_diffrn_reflns_theta_max 27.482
_diffrn_reflns_theta_min 2.064
_exptl_absorpt_coefficient_mu 1.197
_exptl_crystal_colour colorless
_exptl_crystal_density_diffrn 1.722
_exptl_crystal_description Plates
_exptl_crystal_F_000 556
_exptl_crystal_size_max 0.110
_exptl_crystal_size_mid 0.080
_exptl_crystal_size_min 0.030
_refine_diff_density_max 1.331
_refine_diff_density_min -0.881
_refine_diff_density_rms 0.092
_refine_ls_extinction_method none
_refine_ls_goodness_of_fit_ref 1.041
_refine_ls_hydrogen_treatment constr
_refine_ls_matrix_type full
_refine_ls_number_parameters 273
_refine_ls_number_reflns 4891
_refine_ls_number_restraints 180
_refine_ls_restrained_S_all 1.023
_refine_ls_R_factor_all 0.0353
_refine_ls_R_factor_gt 0.0297
_refine_ls_shift/su_max 0.002
_refine_ls_shift/su_mean 0.000
_refine_ls_structure_factor_coef Fsqd
_refine_ls_weighting_details 'w=1/[\s^2^(Fo^2^)+(0.0351P)^2^+0.1252P] where P=(Fo^2^+2Fc^2^)/3'
_refine_ls_weighting_scheme calc
_refine_ls_wR_factor_gt 0.0683
_refine_ls_wR_factor_ref 0.0709
_reflns_Friedel_coverage 0.000
_reflns_number_gt 4436
_reflns_number_total 4891
_reflns_threshold_expression 'I > 2\s(I)'
_cod_data_source_file ja512306a_si_005.cif
_cod_data_source_block shelx
_cod_depositor_comments 'Adding full bibliography for 4123252--4123255.cif.'
_cod_database_code 4123255
_shelx_space_group_comment
;
The symmetry employed for this shelxl refinement is uniquely defined
by the following loop, which should always be used as a source of
symmetry information in preference to the above space-group names.
They are only intended as comments.
;
_shelx_estimated_absorpt_t_min 0.880
_shelx_estimated_absorpt_t_max 0.965
_shelxl_version_number 2013-4

loop_
_space_group_symop_operation_xyz
'x, y, z'
'-x, -y, -z'

loop_
_atom_site_label
_atom_site_type_symbol
_atom_site_fract_x
_atom_site_fract_y
_atom_site_fract_z
_atom_site_U_iso_or_equiv
_atom_site_adp_type
_atom_site_occupancy
_atom_site_site_symmetry_order
_atom_site_calc_flag
_atom_site_refinement_flags_posn
_atom_site_refinement_flags_adp
C1 C 0.6125(3) 1.0027(2) 0.83977(18) 0.0149(5) Uani 1 1 d . U
H1 H 0.5575 0.9759 0.8954 0.018 Uiso 1 1 calc R U
C2 C 0.7339(3) 1.1235(2) 0.85045(19) 0.0169(5) Uani 1 1 d . U
H2 H 0.7612 1.1799 0.9120 0.020 Uiso 1 1 calc R U
C3 C 0.8143(3) 1.1599(2) 0.7695(2) 0.0170(5) Uani 1 1 d . U
H3 H 0.8989 1.2423 0.7757 0.020 Uiso 1 1 calc R U
C4 C 0.7737(3) 1.0779(2) 0.67845(19) 0.0139(5) Uani 1 1 d . U
C5 C 0.6454(3) 0.9573(2) 0.67141(18) 0.0117(5) Uani 1 1 d . U
C6 C 0.5781(3) 0.8572(2) 0.58215(18) 0.0113(5) Uani 1 1 d . U
C7 C 0.4552(3) 0.7443(2) 0.59899(18) 0.0122(5) Uani 1 1 d . U
C8 C 0.3772(3) 0.6398(2) 0.52501(18) 0.0122(5) Uani 1 1 d . U
C9 C 0.4188(3) 0.6445(2) 0.42873(19) 0.0155(5) Uani 1 1 d . U
H9 H 0.3670 0.5737 0.3772 0.019 Uiso 1 1 calc R U
C10 C 0.5400(3) 0.7578(2) 0.41054(19) 0.0170(5) Uani 1 1 d . U
H10 H 0.5688 0.7633 0.3448 0.020 Uiso 1 1 calc R U
C11 C 0.6198(3) 0.8621(2) 0.48381(18) 0.0150(5) Uani 1 1 d . U
H11 H 0.7022 0.9366 0.4682 0.018 Uiso 1 1 calc R U
C12 C 0.8692(3) 1.1244(3) 0.5946(2) 0.0195(5) Uani 1 1 d . U
H12A H 0.9580 1.2064 0.6190 0.029 Uiso 1 1 calc R U
H12B H 0.7896 1.1442 0.5390 0.029 Uiso 1 1 calc R U
H12C H 0.9223 1.0529 0.5711 0.029 Uiso 1 1 calc R U
C13 C 0.2303(3) 0.5500(2) 0.65765(18) 0.0127(5) Uani 1 1 d . U
C14 C 0.1635(3) 0.4198(2) 0.48845(19) 0.0168(5) Uani 1 1 d . U
H14A H 0.0800 0.3613 0.5221 0.025 Uiso 1 1 calc R U
H14B H 0.2445 0.3688 0.4678 0.025 Uiso 1 1 calc R U
H14C H 0.1040 0.4506 0.4291 0.025 Uiso 1 1 calc R U
C15 C 0.5082(3) 0.5211(2) 0.84111(19) 0.0155(5) Uani 1 1 d . U
H15 H 0.3916 0.4962 0.8498 0.019 Uiso 1 1 calc R U
C16 C 0.6225(3) 0.4523(3) 0.8875(2) 0.0204(5) Uani 1 1 d . U
H16 H 0.5849 0.3816 0.9278 0.024 Uiso 1 1 calc R U
C17 C 0.7923(3) 0.4877(3) 0.8743(2) 0.0203(6) Uani 1 1 d . U
H17 H 0.8731 0.4429 0.9067 0.024 Uiso 1 1 calc R U
C18 C 0.8430(3) 0.5895(3) 0.8134(2) 0.0180(5) Uani 1 1 d . U
H18 H 0.9580 0.6141 0.8018 0.022 Uiso 1 1 calc R U
C19 C 0.7210(3) 0.6544(2) 0.76989(19) 0.0151(5) Uani 1 1 d . U
H19 H 0.7553 0.7245 0.7283 0.018 Uiso 1 1 calc R U
C20 C 0.1920(3) 0.8068(2) 0.68209(18) 0.0149(5) Uani 1 1 d . U
C21 C 0.1615(5) 0.0613(3) 0.8997(2) 0.0399(8) Uani 1 1 d . U
H21A H 0.2332 -0.0001 0.9259 0.048 Uiso 1 1 calc R U
H21B H 0.0458 0.0057 0.8730 0.048 Uiso 1 1 calc R U
Cl1 Cl 0.28882(7) 0.74226(6) 0.89765(4) 0.01580(13) Uani 1 1 d . U
Cl2 Cl 0.14844(10) 0.17942(8) 0.99865(6) 0.03220(17) Uani 1 1 d . U
Cl3 Cl 0.25026(10) 0.14515(8) 0.80212(6) 0.03297(17) Uani 1 1 d . U
N1 N 0.5700(2) 0.92256(19) 0.75401(15) 0.0125(4) Uani 1 1 d . U
N2 N 0.2559(2) 0.53683(19) 0.55753(15) 0.0123(4) Uani 1 1 d . U
N3 N 0.5575(2) 0.62277(19) 0.78385(15) 0.0114(4) Uani 1 1 d . U
O1 O 0.1342(2) 0.46226(17) 0.69308(13) 0.0169(4) Uani 1 1 d . U
O2 O 0.0753(2) 0.84674(18) 0.65519(14) 0.0216(4) Uani 1 1 d . U
Rh1 Rh 0.37463(2) 0.73052(2) 0.72851(2) 0.01012(6) Uani 1 1 d . U

loop_
_atom_site_aniso_label
_atom_site_aniso_U_11
_atom_site_aniso_U_22
_atom_site_aniso_U_33
_atom_site_aniso_U_23
_atom_site_aniso_U_13
_atom_site_aniso_U_12
C1 0.0159(12) 0.0184(12) 0.0104(12) -0.0012(9) 0.0014(9) 0.0055(9)
C2 0.0186(12) 0.0174(12) 0.0130(13) -0.0049(10) -0.0003(10) 0.0043(9)
C3 0.0164(12) 0.0143(12) 0.0195(14) 0.0004(10) 0.0008(10) 0.0032(9)
C4 0.0155(11) 0.0122(11) 0.0144(12) 0.0027(9) 0.0010(9) 0.0046(9)
C5 0.0119(11) 0.0118(11) 0.0127(12) 0.0027(9) 0.0018(9) 0.0050(8)
C6 0.0128(11) 0.0112(11) 0.0103(12) 0.0018(9) 0.0020(9) 0.0033(8)
C7 0.0109(11) 0.0135(11) 0.0133(12) 0.0030(9) 0.0013(9) 0.0054(8)
C8 0.0130(11) 0.0121(11) 0.0119(12) 0.0027(9) 0.0015(9) 0.0040(9)
C9 0.0168(12) 0.0174(12) 0.0111(12) -0.0034(9) -0.0002(9) 0.0041(9)
C10 0.0214(13) 0.0200(13) 0.0110(12) 0.0021(10) 0.0064(10) 0.0052(10)
C11 0.0167(12) 0.0157(12) 0.0125(12) 0.0026(9) 0.0035(9) 0.0022(9)
C12 0.0232(13) 0.0160(12) 0.0174(14) 0.0021(10) 0.0057(11) -0.0012(10)
C13 0.0110(11) 0.0141(12) 0.0131(12) 0.0011(9) 0.0010(9) 0.0037(9)
C14 0.0175(12) 0.0145(12) 0.0163(13) -0.0012(10) 0.0004(10) 0.0013(9)
C15 0.0194(12) 0.0136(11) 0.0140(12) 0.0013(9) 0.0032(10) 0.0045(9)
C16 0.0255(14) 0.0167(12) 0.0196(14) 0.0051(10) 0.0012(11) 0.0069(10)
C17 0.0206(13) 0.0188(13) 0.0210(14) -0.0025(10) -0.0048(11) 0.0094(10)
C18 0.0130(12) 0.0208(13) 0.0196(14) -0.0027(10) -0.0001(10) 0.0054(9)
C19 0.0154(12) 0.0156(12) 0.0131(12) -0.0028(9) 0.0002(9) 0.0037(9)
C20 0.0193(12) 0.0149(12) 0.0094(12) -0.0009(9) 0.0047(9) 0.0004(9)
C21 0.061(2) 0.0361(18) 0.0323(19) 0.0061(14) 0.0193(16) 0.0228(16)
Cl1 0.0188(3) 0.0199(3) 0.0107(3) 0.0024(2) 0.0057(2) 0.0065(2)
Cl2 0.0371(4) 0.0376(4) 0.0226(4) -0.0053(3) 0.0002(3) 0.0149(3)
Cl3 0.0293(4) 0.0400(4) 0.0322(4) 0.0098(3) 0.0137(3) 0.0062(3)
N1 0.0136(10) 0.0126(10) 0.0115(10) 0.0004(8) 0.0018(8) 0.0035(7)
N2 0.0138(10) 0.0120(10) 0.0101(10) -0.0010(8) 0.0030(8) 0.0010(7)
N3 0.0135(9) 0.0110(9) 0.0101(10) -0.0003(7) 0.0008(8) 0.0044(7)
O1 0.0173(9) 0.0158(9) 0.0163(9) 0.0026(7) 0.0042(7) -0.0006(7)
O2 0.0188(9) 0.0248(10) 0.0238(11) 0.0037(8) 0.0011(8) 0.0113(8)
Rh1 0.01099(10) 0.01159(10) 0.00848(10) 0.00142(7) 0.00238(7) 0.00344(7)

loop_
_atom_type_symbol
_atom_type_description
_atom_type_scat_dispersion_real
_atom_type_scat_dispersion_imag
_atom_type_scat_source
C C 0.0033 0.0016 'International Tables Vol C Tables 4.2.6.8 and 6.1.1.4'
H H 0.0000 0.0000 'International Tables Vol C Tables 4.2.6.8 and 6.1.1.4'
Cl Cl 0.1484 0.1585 'International Tables Vol C Tables 4.2.6.8 and 6.1.1.4'
N N 0.0061 0.0033 'International Tables Vol C Tables 4.2.6.8 and 6.1.1.4'
O O 0.0106 0.0060 'International Tables Vol C Tables 4.2.6.8 and 6.1.1.4'
Rh Rh -1.1178 0.9187 'International Tables Vol C Tables 4.2.6.8 and 6.1.1.4'

loop_
_geom_angle_atom_site_label_1
_geom_angle_atom_site_label_2
_geom_angle_atom_site_label_3
_geom_angle
N1 C1 C2 122.2(2)
N1 C1 H1 118.9
C2 C1 H1 118.9
C3 C2 C1 118.2(2)
C3 C2 H2 120.9
C1 C2 H2 120.9
C2 C3 C4 121.2(2)
C2 C3 H3 119.4
C4 C3 H3 119.4
C3 C4 C5 117.9(2)
C3 C4 C12 117.7(2)
C5 C4 C12 124.4(2)
N1 C5 C4 119.5(2)
N1 C5 C6 113.2(2)
C4 C5 C6 127.4(2)
C7 C6 C11 116.6(2)
C7 C6 C5 114.4(2)
C11 C6 C5 129.0(2)
C8 C7 C6 123.1(2)
C8 C7 Rh1 115.98(17)
C6 C7 Rh1 120.89(18)
C9 C8 C7 120.2(2)
C9 C8 N2 126.0(2)
C7 C8 N2 113.8(2)
C8 C9 C10 117.3(2)
C8 C9 H9 121.3
C10 C9 H9 121.3
C11 C10 C9 123.1(2)
C11 C10 H10 118.5
C9 C10 H10 118.5
C10 C11 C6 119.7(2)
C10 C11 H11 120.1
C6 C11 H11 120.1
C4 C12 H12A 109.5
C4 C12 H12B 109.5
H12A C12 H12B 109.5
C4 C12 H12C 109.5
H12A C12 H12C 109.5
H12B C12 H12C 109.5
O1 C13 N2 121.9(2)
O1 C13 Rh1 127.76(19)
N2 C13 Rh1 110.31(15)
N2 C14 H14A 109.5
N2 C14 H14B 109.5
H14A C14 H14B 109.5
N2 C14 H14C 109.5
H14A C14 H14C 109.5
H14B C14 H14C 109.5
N3 C15 C16 121.9(2)
N3 C15 H15 119.0
C16 C15 H15 119.0
C15 C16 C17 119.2(2)
C15 C16 H16 120.4
C17 C16 H16 120.4
C16 C17 C18 119.2(2)
C16 C17 H17 120.4
C18 C17 H17 120.4
C17 C18 C19 118.2(2)
C17 C18 H18 120.9
C19 C18 H18 120.9
N3 C19 C18 122.9(2)
N3 C19 H19 118.5
C18 C19 H19 118.5
O2 C20 Rh1 176.2(2)
Cl3 C21 Cl2 110.79(18)
Cl3 C21 H21A 109.5
Cl2 C21 H21A 109.5
Cl3 C21 H21B 109.5
Cl2 C21 H21B 109.5
H21A C21 H21B 108.1
C1 N1 C5 121.0(2)
C1 N1 Rh1 124.90(17)
C5 N1 Rh1 114.06(15)
C13 N2 C8 117.82(19)
C13 N2 C14 121.87(19)
C8 N2 C14 120.3(2)
C19 N3 C15 118.5(2)
C19 N3 Rh1 123.62(16)
C15 N3 Rh1 117.80(16)
C20 Rh1 C7 90.78(10)
C20 Rh1 C13 87.08(10)
C7 Rh1 C13 81.89(10)
C20 Rh1 N3 172.78(9)
C7 Rh1 N3 92.83(9)
C13 Rh1 N3 87.24(8)
C20 Rh1 N1 95.91(9)
C7 Rh1 N1 77.39(9)
C13 Rh1 N1 159.10(9)
N3 Rh1 N1 90.98(8)
C20 Rh1 Cl1 88.00(8)
C7 Rh1 Cl1 173.14(7)
C13 Rh1 Cl1 104.78(7)
N3 Rh1 Cl1 89.15(6)
N1 Rh1 Cl1 96.01(6)

loop_
_geom_bond_atom_site_label_1
_geom_bond_atom_site_label_2
_geom_bond_distance
C1 N1 1.331(3)
C1 C2 1.381(3)
C1 H1 0.9500
C2 C3 1.377(4)
C2 H2 0.9500
C3 C4 1.399(4)
C3 H3 0.9500
C4 C5 1.412(3)
C4 C12 1.500(3)
C5 N1 1.372(3)
C5 C6 1.486(3)
C6 C7 1.399(3)
C6 C11 1.415(3)
C7 C8 1.388(3)
C7 Rh1 1.951(3)
C8 C9 1.388(3)
C8 N2 1.407(3)
C9 C10 1.399(3)
C9 H9 0.9500
C10 C11 1.384(4)
C10 H10 0.9500
C11 H11 0.9500
C12 H12A 0.9800
C12 H12B 0.9800
C12 H12C 0.9800
C13 O1 1.218(3)
C13 N2 1.398(3)
C13 Rh1 2.046(2)
C14 N2 1.458(3)
C14 H14A 0.9800
C14 H14B 0.9800
C14 H14C 0.9800
C15 N3 1.350(3)
C15 C16 1.383(3)
C15 H15 0.9500
C16 C17 1.386(4)
C16 H16 0.9500
C17 C18 1.387(4)
C17 H17 0.9500
C18 C19 1.389(3)
C18 H18 0.9500
C19 N3 1.338(3)
C19 H19 0.9500
C20 O2 1.133(3)
C20 Rh1 1.867(3)
C21 Cl3 1.763(3)
C21 Cl2 1.771(3)
C21 H21A 0.9900
C21 H21B 0.9900
Cl1 Rh1 2.4806(9)
N1 Rh1 2.203(2)
N3 Rh1 2.1106(19)

loop_
_geom_torsion_atom_site_label_1
_geom_torsion_atom_site_label_2
_geom_torsion_atom_site_label_3
_geom_torsion_atom_site_label_4
_geom_torsion
N1 C1 C2 C3 -0.9(4)
C1 C2 C3 C4 0.5(4)
C2 C3 C4 C5 1.1(4)
C2 C3 C4 C12 -179.2(2)
C3 C4 C5 N1 -2.3(3)
C12 C4 C5 N1 178.0(2)
C3 C4 C5 C6 178.2(2)
C12 C4 C5 C6 -1.5(4)
N1 C5 C6 C7 -2.0(3)
C4 C5 C6 C7 177.6(2)
N1 C5 C6 C11 177.1(2)
C4 C5 C6 C11 -3.3(4)
C11 C6 C7 C8 0.8(3)
C5 C6 C7 C8 -180.0(2)
C11 C6 C7 Rh1 -175.89(16)
C5 C6 C7 Rh1 3.3(3)
C6 C7 C8 C9 -0.6(4)
Rh1 C7 C8 C9 176.23(18)
C6 C7 C8 N2 -179.3(2)
Rh1 C7 C8 N2 -2.4(3)
C7 C8 C9 C10 -0.2(3)
N2 C8 C9 C10 178.3(2)
C8 C9 C10 C11 0.8(4)
C9 C10 C11 C6 -0.6(4)
C7 C6 C11 C10 -0.2(3)
C5 C6 C11 C10 -179.3(2)
N3 C15 C16 C17 -0.5(4)
C15 C16 C17 C18 -1.3(4)
C16 C17 C18 C19 1.7(4)
C17 C18 C19 N3 -0.3(4)
C2 C1 N1 C5 -0.3(4)
C2 C1 N1 Rh1 -178.67(17)
C4 C5 N1 C1 2.0(3)
C6 C5 N1 C1 -178.4(2)
C4 C5 N1 Rh1 -179.51(16)
C6 C5 N1 Rh1 0.1(2)
O1 C13 N2 C8 -176.2(2)
Rh1 C13 N2 C8 3.6(2)
O1 C13 N2 C14 2.7(3)
Rh1 C13 N2 C14 -177.60(16)
C9 C8 N2 C13 -179.5(2)
C7 C8 N2 C13 -0.9(3)
C9 C8 N2 C14 1.6(4)
C7 C8 N2 C14 -179.8(2)
C18 C19 N3 C15 -1.4(4)
C18 C19 N3 Rh1 174.74(18)
C16 C15 N3 C19 1.8(4)
C16 C15 N3 Rh1 -174.57(19)
